data_2226622
loop_
_publ_author_name
'Shuai, Qi'
'Zhao, Xiao-Nong'
'Zhao, Li'
'Hu, Fan'

_publ_section_title
;
 Poly[\m~6~-pyridine-2,4-dicarboxylato-barium]
;
_journal_coeditor_code PB2031
_journal_issue 7
_journal_name_full 'Acta Crystallographica Section E'
_journal_page_first m832
_journal_paper_doi 10.1107/S1600536810023457
_journal_volume 66
_journal_year 2010
_chemical_formula_iupac '[Ba (C7 H3 N O4)]'
_chemical_formula_moiety 'C7 H3 Ba N O4'
_chemical_formula_sum 'C7 H3 Ba N O4'
_chemical_formula_weight 302.44
_chemical_name_systematic
;
Poly[\m~6~-pyridine-2,4-dicarboxylato-barium]
;
_space_group_IT_number 15
_symmetry_cell_setting monoclinic
_symmetry_space_group_name_Hall '-C 2yc'
_symmetry_space_group_name_H-M 'C 1 2/c 1'
_atom_sites_solution_hydrogens geom
_atom_sites_solution_primary direct
_atom_sites_solution_secondary difmap
_audit_creation_method SHELXL-97
_cell_angle_alpha 90.00
_cell_angle_beta 93.4710(10)
_cell_angle_gamma 90.00
_cell_formula_units_Z 8
_cell_length_a 11.7570(11)
_cell_length_b 7.2121(7)
_cell_length_c 17.4547(16)
_cell_measurement_reflns_used 2902
_cell_measurement_temperature 296(2)
_cell_measurement_theta_max 27.50
_cell_measurement_theta_min 2.34
_cell_volume 1477.3(2)
_computing_cell_refinement 'SAINT (Bruker, 2002)'
_computing_data_collection 'SMART (Bruker, 2002)'
_computing_data_reduction 'SAINT (Bruker, 2002)'
_computing_molecular_graphics 'SHELXTL (Sheldrick, 2008)'
_computing_publication_material 'SHELXTL (Sheldrick, 2008)'
_computing_structure_refinement 'SHELXL97 (Sheldrick, 2008)'
_computing_structure_solution 'SHELXS97 (Sheldrick, 2008)'
_diffrn_ambient_temperature 296(2)
_diffrn_measured_fraction_theta_full 0.981
_diffrn_measured_fraction_theta_max 0.981
_diffrn_measurement_device_type 'Bruker SMART CCD area-detector'
_diffrn_measurement_method 'phi and omega scans'
_diffrn_radiation_monochromator graphite
_diffrn_radiation_source 'fine-focus sealed tube'
_diffrn_radiation_type MoK\a
_diffrn_radiation_wavelength 0.71073
_diffrn_reflns_av_R_equivalents 0.0178
_diffrn_reflns_av_sigmaI/netI 0.0228
_diffrn_reflns_limit_h_max 13
_diffrn_reflns_limit_h_min -15
_diffrn_reflns_limit_k_max 9
_diffrn_reflns_limit_k_min -9
_diffrn_reflns_limit_l_max 22
_diffrn_reflns_limit_l_min -16
_diffrn_reflns_number 4192
_diffrn_reflns_theta_full 27.50
_diffrn_reflns_theta_max 27.50
_diffrn_reflns_theta_min 2.34
_exptl_absorpt_coefficient_mu 5.351
_exptl_absorpt_correction_T_max 0.7830
_exptl_absorpt_correction_T_min 0.3252
_exptl_absorpt_correction_type multi-scan
_exptl_absorpt_process_details '(SADABS; Bruker, 2002)'
_exptl_crystal_colour colorless
_exptl_crystal_density_diffrn 2.720
_exptl_crystal_density_method 'not measured'
_exptl_crystal_description block
_exptl_crystal_F_000 1120
_exptl_crystal_size_max 0.37
_exptl_crystal_size_mid 0.34
_exptl_crystal_size_min 0.07
_refine_diff_density_max 0.703
_refine_diff_density_min -0.449
_refine_ls_extinction_coef 0.00237(13)
_refine_ls_extinction_expression Fc^*^=kFc[1+0.001xFc^2^\l^3^/sin(2\q)]^-1/4^
_refine_ls_extinction_method SHELXL
_refine_ls_goodness_of_fit_ref 1.025
_refine_ls_hydrogen_treatment constr
_refine_ls_matrix_type full
_refine_ls_number_parameters 119
_refine_ls_number_reflns 1662
_refine_ls_number_restraints 0
_refine_ls_restrained_S_all 1.025
_refine_ls_R_factor_all 0.0196
_refine_ls_R_factor_gt 0.0177
_refine_ls_shift/su_max 0.002
_refine_ls_shift/su_mean 0.000
_refine_ls_structure_factor_coef Fsqd
_refine_ls_weighting_details 'calc w=1/[\s^2^(Fo^2^)+(0.0287P)^2^+1.3790P] where P=(Fo^2^+2Fc^2^)/3'
_refine_ls_weighting_scheme calc
_refine_ls_wR_factor_gt 0.0466
_refine_ls_wR_factor_ref 0.0481
_reflns_number_gt 1547
_reflns_number_total 1662
_reflns_threshold_expression >2sigma(I)
_cod_data_source_file pb2031.cif
_cod_data_source_block I
_cod_original_sg_symbol_H-M 'C 2/c'
_cod_database_code 2226622
_cod_database_fobs_code 2226622

loop_
_symmetry_equiv_pos_as_xyz
'x, y, z'
'-x, y, -z+1/2'
'x+1/2, y+1/2, z'
'-x+1/2, y+1/2, -z+1/2'
'-x, -y, -z'
'x, -y, z-1/2'
'-x+1/2, -y+1/2, -z'
'x+1/2, -y+1/2, z-1/2'

loop_
_atom_site_type_symbol
_atom_site_label
_atom_site_fract_x
_atom_site_fract_y
_atom_site_fract_z
_atom_site_U_iso_or_equiv
_atom_site_adp_type
_atom_site_calc_flag
_atom_site_refinement_flags
_atom_site_occupancy
_atom_site_disorder_assembly
_atom_site_disorder_group
Ba Ba1 0.332689(13) 0.35356(2) 0.305017(8) 0.01561(9) Uani d . 1 . .
N N1 0.44887(19) 0.2899(3) 0.45739(13) 0.0175(5) Uani d . 1 . .
O O1 0.55983(18) 0.2658(3) 0.32482(11) 0.0282(5) Uani d . 1 . .
O O2 0.68945(17) 0.0756(3) 0.38112(12) 0.0260(4) Uani d . 1 . .
O O3 0.69395(18) 0.0151(3) 0.67349(12) 0.0255(4) Uani d . 1 . .
O O4 0.63043(17) 0.2757(3) 0.72435(11) 0.0214(4) Uani d . 1 . .
C C3 0.5531(2) 0.2109(4) 0.45821(15) 0.0151(5) Uani d . 1 . .
C C4 0.6129(2) 0.1626(3) 0.52576(17) 0.0179(6) Uani d . 1 . .
H H4 0.6828 0.1027 0.5245 0.021 Uiso calc R 1 . .
C C5 0.5685(2) 0.2036(4) 0.59553(15) 0.0162(5) Uani d . 1 . .
C C6 0.4620(2) 0.2887(4) 0.59501(16) 0.0188(5) Uani d . 1 . .
H H6 0.4299 0.3208 0.6406 0.023 Uiso calc R 1 . .
C C7 0.4053(2) 0.3242(4) 0.52447(17) 0.0196(6) Uani d . 1 . .
H H7 0.3326 0.3749 0.5241 0.023 Uiso calc R 1 . .
C C1 0.6053(2) 0.1797(4) 0.38175(17) 0.0190(6) Uani d . 1 . .
C C2 0.6353(2) 0.1607(3) 0.67076(16) 0.0169(6) Uani d . 1 . .

loop_
_atom_site_aniso_label
_atom_site_aniso_U_11
_atom_site_aniso_U_22
_atom_site_aniso_U_33
_atom_site_aniso_U_12
_atom_site_aniso_U_13
_atom_site_aniso_U_23
Ba1 0.01808(12) 0.01548(11) 0.01308(12) 0.00230(5) -0.00070(7) -0.00040(5)
N1 0.0179(11) 0.0184(11) 0.0159(11) 0.0011(9) -0.0007(9) -0.0004(9)
O1 0.0256(11) 0.0458(13) 0.0133(10) 0.0028(10) 0.0015(8) 0.0056(9)
O2 0.0215(10) 0.0315(11) 0.0258(11) 0.0039(9) 0.0080(8) -0.0055(9)
O3 0.0332(11) 0.0187(10) 0.0231(11) 0.0011(9) -0.0093(9) 0.0031(8)
O4 0.0263(10) 0.0228(10) 0.0148(10) -0.0029(8) -0.0006(8) -0.0009(8)
C3 0.0169(12) 0.0139(12) 0.0146(13) -0.0013(10) 0.0007(10) 0.0002(10)
C4 0.0175(13) 0.0161(12) 0.0200(14) 0.0007(9) 0.0012(11) -0.0003(10)
C5 0.0187(13) 0.0135(11) 0.0160(13) -0.0029(10) -0.0014(10) 0.0026(10)
C6 0.0234(14) 0.0173(12) 0.0162(13) -0.0002(11) 0.0037(10) -0.0026(11)
C7 0.0156(13) 0.0212(13) 0.0220(15) 0.0030(10) 0.0019(11) -0.0008(11)
C1 0.0163(13) 0.0226(13) 0.0183(14) -0.0041(11) 0.0027(10) -0.0019(11)
C2 0.0204(14) 0.0165(13) 0.0137(13) -0.0066(10) -0.0003(11) 0.0039(10)

loop_
_atom_type_symbol
_atom_type_description
_atom_type_scat_dispersion_real
_atom_type_scat_dispersion_imag
_atom_type_scat_source
C C 0.0033 0.0016 'International Tables Vol C Tables 4.2.6.8 and 6.1.1.4'
H H 0.0000 0.0000 'International Tables Vol C Tables 4.2.6.8 and 6.1.1.4'
N N 0.0061 0.0033 'International Tables Vol C Tables 4.2.6.8 and 6.1.1.4'
O O 0.0106 0.0060 'International Tables Vol C Tables 4.2.6.8 and 6.1.1.4'
Ba Ba -0.3244 2.2819 'International Tables Vol C Tables 4.2.6.8 and 6.1.1.4'

loop_
_geom_angle_atom_site_label_1
_geom_angle_atom_site_label_2
_geom_angle_atom_site_label_3
_geom_angle_site_symmetry_1
_geom_angle_site_symmetry_3
_geom_angle
_geom_angle_publ_flag
O3 Ba1 O2 5_656 3_455 115.43(7) n
O3 Ba1 O1 5_656 2_655 87.17(7) n
O2 Ba1 O1 3_455 2_655 150.40(7) n
O3 Ba1 O1 5_656 . 82.87(7) n
O2 Ba1 O1 3_455 . 134.32(6) n
O1 Ba1 O1 2_655 . 63.66(7) n
O3 Ba1 O4 5_656 5_666 176.22(6) n
O2 Ba1 O4 3_455 5_666 68.31(6) n
O1 Ba1 O4 2_655 5_666 89.12(7) n
O1 Ba1 O4 . 5_666 94.82(7) n
O3 Ba1 O4 5_656 8_455 69.30(6) n
O2 Ba1 O4 3_455 8_455 84.91(6) n
O1 Ba1 O4 2_655 8_455 85.89(6) n
O1 Ba1 O4 . 8_455 139.80(6) n
O4 Ba1 O4 5_666 8_455 111.18(5) n
O3 Ba1 O3 5_656 8_455 111.55(5) n
O2 Ba1 O3 3_455 8_455 81.90(6) n
O1 Ba1 O3 2_655 8_455 71.64(6) n
O1 Ba1 O3 . 8_455 132.26(6) n
O4 Ba1 O3 5_666 8_455 67.86(5) n
O4 Ba1 O3 8_455 8_455 45.65(6) n
O3 Ba1 N1 5_656 . 76.91(6) n
O2 Ba1 N1 3_455 . 85.30(6) n
O1 Ba1 N1 2_655 . 119.93(6) n
O1 Ba1 N1 . . 57.12(6) n
O4 Ba1 N1 5_666 . 104.39(6) n
O4 Ba1 N1 8_455 . 136.23(6) n
O3 Ba1 N1 8_455 . 166.82(6) n
O3 Ba1 C2 5_656 8_455 89.14(6) n
O2 Ba1 C2 3_455 8_455 86.19(6) n
O1 Ba1 C2 2_655 8_455 74.73(7) n
O1 Ba1 C2 . 8_455 137.89(7) n
O4 Ba1 C2 5_666 8_455 90.59(6) n
O4 Ba1 C2 8_455 8_455 23.01(7) n
O3 Ba1 C2 8_455 8_455 23.11(6) n
N1 Ba1 C2 . 8_455 158.59(7) n
O3 Ba1 Ba1 5_656 4_545 38.44(4) n
O2 Ba1 Ba1 3_455 4_545 114.66(4) n
O1 Ba1 Ba1 2_655 4_545 70.63(5) n
O1 Ba1 Ba1 . 4_545 105.21(5) n
O4 Ba1 Ba1 5_666 4_545 140.32(4) n
O4 Ba1 Ba1 8_455 4_545 36.42(4) n
O3 Ba1 Ba1 8_455 4_545 73.38(4) n
N1 Ba1 Ba1 . 4_545 115.27(5) n
C2 Ba1 Ba1 8_455 4_545 51.86(4) n
O3 Ba1 Ba1 5_656 4 143.17(4) n
O2 Ba1 Ba1 3_455 4 58.04(5) n
O1 Ba1 Ba1 2_655 4 92.37(5) n
O1 Ba1 Ba1 . 4 129.33(5) n
O4 Ba1 Ba1 5_666 4 37.73(4) n
O4 Ba1 Ba1 8_455 4 73.94(4) n
O3 Ba1 Ba1 8_455 4 35.53(4) n
N1 Ba1 Ba1 . 4 132.65(4) n
C2 Ba1 Ba1 8_455 4 55.55(4) n
Ba1 Ba1 Ba1 4_545 4 107.398(9) n
O3 Ba1 Ba1 5_656 2_655 99.87(5) n
O2 Ba1 Ba1 3_455 2_655 142.45(5) n
O1 Ba1 Ba1 2_655 2_655 35.23(4) n
O1 Ba1 Ba1 . 2_655 35.07(4) n
O4 Ba1 Ba1 5_666 2_655 76.62(4) n
O4 Ba1 Ba1 8_455 2_655 121.12(4) n
O3 Ba1 Ba1 8_455 2_655 97.31(5) n
N1 Ba1 Ba1 . 2_655 90.91(5) n
C2 Ba1 Ba1 8_455 2_655 107.64(5) n
Ba1 Ba1 Ba1 4_545 2_655 100.719(6) n
Ba1 Ba1 Ba1 4 2_655 100.719(6) n
C7 N1 C3 . . 117.8(2) n
C7 N1 Ba1 . . 125.67(17) n
C3 N1 Ba1 . . 116.43(17) n
C1 O1 Ba1 . 2_655 124.82(18) n
C1 O1 Ba1 . . 125.07(18) n
Ba1 O1 Ba1 2_655 . 109.69(7) n
C1 O2 Ba1 . 3_545 151.01(19) n
C2 O3 Ba1 . 5_656 139.38(19) n
C2 O3 Ba1 . 8_556 92.19(16) n
Ba1 O3 Ba1 5_656 8_556 106.03(6) n
C2 O4 Ba1 . 5_666 119.16(17) n
C2 O4 Ba1 . 8_556 94.48(17) n
Ba1 O4 Ba1 5_666 8_556 105.85(6) n
N1 C3 C4 . . 122.0(3) n
N1 C3 C1 . . 117.9(2) n
C4 C3 C1 . . 120.1(2) n
C3 C4 C5 . . 119.8(3) n
C3 C4 H4 . . 120.1 n
C5 C4 H4 . . 120.1 n
C4 C5 C6 . . 118.3(2) n
C4 C5 C2 . . 120.9(2) n
C6 C5 C2 . . 120.8(3) n
C7 C6 C5 . . 118.0(3) n
C7 C6 H6 . . 121.0 n
C5 C6 H6 . . 121.0 n
N1 C7 C6 . . 123.9(3) n
N1 C7 H7 . . 118.1 n
C6 C7 H7 . . 118.1 n
O2 C1 O1 . . 126.1(3) n
O2 C1 C3 . . 117.5(3) n
O1 C1 C3 . . 116.4(2) n
O4 C2 O3 . . 125.1(3) n
O4 C2 C5 . . 117.7(2) n
O3 C2 C5 . . 117.2(2) n
O4 C2 Ba1 . 8_556 62.52(14) n
O3 C2 Ba1 . 8_556 64.71(14) n
C5 C2 Ba1 . 8_556 162.39(18) n

loop_
_geom_bond_atom_site_label_1
_geom_bond_atom_site_label_2
_geom_bond_site_symmetry_2
_geom_bond_distance
_geom_bond_publ_flag
Ba1 O3 5_656 2.706(2) n
Ba1 O2 3_455 2.727(2) n
Ba1 O1 2_655 2.735(2) n
Ba1 O1 . 2.746(2) n
Ba1 O4 5_666 2.762(2) n
Ba1 O4 8_455 2.8463(19) n
Ba1 O3 8_455 2.8941(19) n
Ba1 N1 . 2.951(2) n
Ba1 C2 8_455 3.199(3) n
N1 C7 . 1.329(4) n
N1 C3 . 1.351(3) n
O1 C1 . 1.263(3) n
O1 Ba1 2_655 2.735(2) n
O2 C1 . 1.242(3) n
O2 Ba1 3_545 2.727(2) n
O3 C2 . 1.256(3) n
O3 Ba1 5_656 2.706(2) n
O3 Ba1 8_556 2.8941(19) n
O4 C2 . 1.254(3) n
O4 Ba1 5_666 2.762(2) n
O4 Ba1 8_556 2.8463(19) n
C3 C4 . 1.380(4) n
C3 C1 . 1.519(4) n
C4 C5 . 1.385(4) n
C4 H4 . 0.9300 n
C5 C6 . 1.394(4) n
C5 C2 . 1.520(4) n
C6 C7 . 1.388(4) n
C6 H6 . 0.9300 n
C7 H7 . 0.9300 n
C2 Ba1 8_556 3.199(3) n
